data_4063745
loop_
_publ_author_name
'Srivastava, Kriti'
'Shah, Poonam'
'Singh, Harkesh B.'
'Butcher, Ray J.'

_publ_section_title
;
 Isolation and Structural Characterization of Some Aryltellurium Halides
 and Their Hydrolyzed Products Stabilized by an Intramolecular
 Te&#x00B7;&#x00B7;&#x00B7;N Interaction
;
_journal_issue 3
_journal_name_full Organometallics
_journal_page_first 534
_journal_paper_doi 10.1021/om1009022
_journal_volume 30
_journal_year 2011
_chemical_formula_moiety 'C24 H18 N4 O Te, C2 H4 O'
_chemical_formula_sum 'C26 H22 N4 O2 Te'
_chemical_formula_weight 550.08
_chemical_name_systematic
; 
 ? 
;
_space_group_IT_number 14
_symmetry_cell_setting monoclinic
_symmetry_space_group_name_Hall '-P 2yn'
_symmetry_space_group_name_H-M 'P 1 21/n 1'
_atom_sites_solution_hydrogens geom
_atom_sites_solution_primary direct
_atom_sites_solution_secondary difmap
_audit_creation_method SHELXL-97
_cell_angle_alpha 90.00
_cell_angle_beta 99.4164(17)
_cell_angle_gamma 90.00
_cell_formula_units_Z 4
_cell_length_a 11.3755(2)
_cell_length_b 17.8221(3)
_cell_length_c 12.1544(2)
_cell_measurement_reflns_used 18003
_cell_measurement_temperature 200(2)
_cell_measurement_theta_max 32.4243
_cell_measurement_theta_min 4.8176
_cell_volume 2430.92(7)
_computing_cell_refinement
;
CrysAlis RED, Oxford Diffraction Ltd.,
Version 1.171.32.15 (release 10-01-2008 CrysAlis171 .NET)
(compiled Jan 10 2008,16:37:18)
;
_computing_data_collection
;
CrysAlis CCD, Oxford Diffraction Ltd.,
Version 1.171.32.15 (release 10-01-2008 CrysAlis171 .NET)
(compiled Jan 10 2008,16:37:18)
;
_computing_data_reduction
;
CrysAlis RED, Oxford Diffraction Ltd.,
Version 1.171.32.15 (release 10-01-2008 CrysAlis171 .NET)
(compiled Jan 10 2008,16:37:18)
;
_computing_molecular_graphics SHELXTL
_computing_publication_material SHELXTL
_computing_structure_refinement 'SHELXL-97 (Sheldrick, 1997)'
_computing_structure_solution 'SHELXS-97 (Sheldrick, 1990)'
_diffrn_ambient_temperature 200(2)
_diffrn_detector_area_resol_mean 10.5081
_diffrn_measured_fraction_theta_full 0.993
_diffrn_measured_fraction_theta_max 0.929
_diffrn_measurement_device_type 'Oxford Diffraction Gemini R'
_diffrn_measurement_method '\w scans'
_diffrn_radiation_monochromator graphite
_diffrn_radiation_source 'Enhance (Mo) X-ray Source'
_diffrn_radiation_type MoK\a
_diffrn_radiation_wavelength 0.71073
_diffrn_reflns_av_R_equivalents 0.0249
_diffrn_reflns_av_sigmaI/netI 0.0250
_diffrn_reflns_limit_h_max 13
_diffrn_reflns_limit_h_min -17
_diffrn_reflns_limit_k_max 26
_diffrn_reflns_limit_k_min -26
_diffrn_reflns_limit_l_max 17
_diffrn_reflns_limit_l_min -18
_diffrn_reflns_number 30734
_diffrn_reflns_theta_full 25.00
_diffrn_reflns_theta_max 32.53
_diffrn_reflns_theta_min 4.83
_diffrn_standards_decay_% <2%
_diffrn_standards_interval_count 50
_diffrn_standards_number 2
_exptl_absorpt_coefficient_mu 1.253
_exptl_absorpt_correction_T_max 1.00000
_exptl_absorpt_correction_T_min 0.75481
_exptl_absorpt_correction_type multi-scan
_exptl_absorpt_process_details
;
CrysAlis RED, Oxford Diffraction Ltd.,
Version 1.171.32.15 (release 10-01-2008 CrysAlis171 .NET)
(compiled Jan 10 2008,16:37:18)
Empirical absorption correction using spherical harmonics,
 implemented in SCALE3 ABSPACK scaling algorithm.
;
_exptl_crystal_colour orange
_exptl_crystal_density_diffrn 1.503
_exptl_crystal_density_method 'not measured'
_exptl_crystal_description 'irregular chunk'
_exptl_crystal_F_000 1096
_exptl_crystal_size_max 0.52
_exptl_crystal_size_mid 0.46
_exptl_crystal_size_min 0.41
_refine_diff_density_max 0.985
_refine_diff_density_min -0.489
_refine_diff_density_rms 0.073
_refine_ls_extinction_method none
_refine_ls_goodness_of_fit_ref 1.038
_refine_ls_hydrogen_treatment constr
_refine_ls_matrix_type full
_refine_ls_number_parameters 305
_refine_ls_number_reflns 8199
_refine_ls_number_restraints 0
_refine_ls_restrained_S_all 1.038
_refine_ls_R_factor_all 0.0401
_refine_ls_R_factor_gt 0.0267
_refine_ls_shift/su_max 0.004
_refine_ls_shift/su_mean 0.000
_refine_ls_structure_factor_coef Fsqd
_refine_ls_weighting_details 'calc w=1/[\s^2^(Fo^2^)+(0.0301P)^2^+1.0451P] where P=(Fo^2^+2Fc^2^)/3'
_refine_ls_weighting_scheme calc
_refine_ls_wR_factor_gt 0.0602
_refine_ls_wR_factor_ref 0.0639
_reflns_number_gt 6613
_reflns_number_total 8199
_reflns_threshold_expression I>2\s(I)
_cod_data_source_file om1009022_si_002.cif
_cod_data_source_block azo-teo
_cod_database_code 4063745

loop_
_symmetry_equiv_pos_as_xyz
'x, y, z'
'-x+1/2, y+1/2, -z+1/2'
'-x, -y, -z'
'x-1/2, -y-1/2, z-1/2'

loop_
_atom_site_label
_atom_site_type_symbol
_atom_site_fract_x
_atom_site_fract_y
_atom_site_fract_z
_atom_site_U_iso_or_equiv
_atom_site_adp_type
_atom_site_occupancy
_atom_site_symmetry_multiplicity
_atom_site_calc_flag
_atom_site_refinement_flags
_atom_site_disorder_assembly
_atom_site_disorder_group
Te Te 0.616897(9) 0.564187(6) 0.545455(8) 0.02073(4) Uani 1 1 d . . .
O O 0.60966(11) 0.47083(6) 0.47549(10) 0.0259(2) Uani 1 1 d . . .
O1SA O 0.6102(10) 0.4083(5) 0.2663(8) 0.0655(12) Uani 0.319(7) 1 d P A 1
H1SA H 0.6501 0.4341 0.3170 0.079 Uiso 0.319(7) 1 calc PR A 1
O1SB O 0.6760(5) 0.4163(2) 0.2906(4) 0.0655(12) Uani 0.681(7) 1 d P A 2
H1SB H 0.6630 0.4288 0.3542 0.079 Uiso 0.681(7) 1 calc PR A 2
N1A N 0.59934(15) 0.75313(9) 0.50337(14) 0.0313(3) Uani 1 1 d . . .
N2A N 0.63316(13) 0.71364(8) 0.58802(14) 0.0275(3) Uani 1 1 d . . .
N1B N 0.83158(13) 0.55715(8) 0.73364(12) 0.0254(3) Uani 1 1 d . . .
N2B N 0.89936(15) 0.57032(9) 0.82386(13) 0.0295(3) Uani 1 1 d . . .
C1A C 0.56670(15) 0.63129(9) 0.40025(14) 0.0232(3) Uani 1 1 d . . .
C2A C 0.53712(16) 0.59591(10) 0.29835(15) 0.0285(4) Uani 1 1 d . . .
H2AA H 0.5368 0.5427 0.2945 0.034 Uiso 1 1 calc R . .
C3A C 0.50764(19) 0.63813(12) 0.20090(17) 0.0364(4) Uani 1 1 d . . .
H3AA H 0.4890 0.6135 0.1309 0.044 Uiso 1 1 calc R . .
C4A C 0.5055(2) 0.71557(12) 0.20596(18) 0.0403(5) Uani 1 1 d . . .
H4AA H 0.4843 0.7440 0.1396 0.048 Uiso 1 1 calc R . .
C5A C 0.53423(19) 0.75163(11) 0.30715(18) 0.0364(4) Uani 1 1 d . . .
H5AA H 0.5319 0.8048 0.3105 0.044 Uiso 1 1 calc R . .
C6A C 0.56677(16) 0.70998(10) 0.40462(15) 0.0269(3) Uani 1 1 d . . .
C7A C 0.67008(16) 0.75333(10) 0.68941(16) 0.0297(4) Uani 1 1 d . . .
C8A C 0.69617(18) 0.82990(11) 0.6943(2) 0.0375(4) Uani 1 1 d . . .
H8AA H 0.6852 0.8595 0.6284 0.045 Uiso 1 1 calc R . .
C9A C 0.73833(19) 0.86189(13) 0.7968(2) 0.0441(5) Uani 1 1 d . . .
H9AA H 0.7562 0.9140 0.8011 0.053 Uiso 1 1 calc R . .
C10A C 0.75473(18) 0.81959(13) 0.8923(2) 0.0440(5) Uani 1 1 d . . .
H10A H 0.7855 0.8423 0.9618 0.053 Uiso 1 1 calc R . .
C11A C 0.7267(2) 0.74384(14) 0.88818(19) 0.0453(5) Uani 1 1 d . . .
H11A H 0.7362 0.7149 0.9547 0.054 Uiso 1 1 calc R . .
C12A C 0.68446(19) 0.71044(12) 0.78570(18) 0.0378(4) Uani 1 1 d . . .
H12A H 0.6656 0.6585 0.7819 0.045 Uiso 1 1 calc R . .
C1B C 0.80304(15) 0.58269(9) 0.53815(14) 0.0231(3) Uani 1 1 d . . .
C2B C 0.84654(17) 0.60072(11) 0.44146(15) 0.0302(4) Uani 1 1 d . . .
H2BA H 0.7930 0.6086 0.3738 0.036 Uiso 1 1 calc R . .
C3B C 0.96867(18) 0.60733(13) 0.44352(17) 0.0362(4) Uani 1 1 d . . .
H3BA H 0.9981 0.6206 0.3774 0.043 Uiso 1 1 calc R . .
C4B C 1.04785(17) 0.59471(12) 0.54101(17) 0.0347(4) Uani 1 1 d . . .
H4BA H 1.1312 0.5975 0.5407 0.042 Uiso 1 1 calc R . .
C5B C 1.00613(16) 0.57814(10) 0.63852(16) 0.0294(4) Uani 1 1 d . . .
H5BA H 1.0602 0.5704 0.7058 0.035 Uiso 1 1 calc R . .
C6B C 0.88309(15) 0.57287(9) 0.63716(14) 0.0231(3) Uani 1 1 d . . .
C7B C 0.84871(18) 0.55572(10) 0.92131(16) 0.0306(4) Uani 1 1 d . . .
C8B C 0.7410(2) 0.52015(13) 0.92307(18) 0.0416(5) Uani 1 1 d . . .
H8BA H 0.6935 0.5040 0.8556 0.050 Uiso 1 1 calc R . .
C9B C 0.7032(2) 0.50843(16) 1.0244(2) 0.0542(6) Uani 1 1 d . . .
H9BA H 0.6292 0.4841 1.0262 0.065 Uiso 1 1 calc R . .
C10B C 0.7720(3) 0.53181(16) 1.12316(19) 0.0541(6) Uani 1 1 d . . .
H10B H 0.7462 0.5226 1.1924 0.065 Uiso 1 1 calc R . .
C11B C 0.8776(3) 0.56831(16) 1.12027(19) 0.0560(7) Uani 1 1 d . . .
H11B H 0.9239 0.5856 1.1877 0.067 Uiso 1 1 calc R . .
C12B C 0.9173(2) 0.58016(14) 1.01987(18) 0.0440(5) Uani 1 1 d . . .
H12B H 0.9910 0.6049 1.0185 0.053 Uiso 1 1 calc R . .
C1S C 0.6491(3) 0.3395(2) 0.2727(3) 0.0801(10) Uani 1 1 d . . .
C2S C 0.6382(4) 0.3146(2) 0.1560(4) 0.1016(14) Uani 1 1 d . A .
H2SA H 0.6478 0.2600 0.1538 0.152 Uiso 1 1 calc R . .
H2SB H 0.7001 0.3388 0.1209 0.152 Uiso 1 1 calc R . .
H2SC H 0.5595 0.3284 0.1155 0.152 Uiso 1 1 calc R . .

loop_
_atom_site_aniso_label
_atom_site_aniso_U_11
_atom_site_aniso_U_22
_atom_site_aniso_U_33
_atom_site_aniso_U_23
_atom_site_aniso_U_13
_atom_site_aniso_U_12
Te 0.02322(5) 0.01862(5) 0.01953(5) -0.00069(4) 0.00101(4) -0.00296(4)
O 0.0306(6) 0.0177(6) 0.0283(6) -0.0029(4) 0.0011(5) -0.0018(5)
O1SA 0.096(3) 0.0483(14) 0.065(2) -0.0156(13) 0.054(3) -0.017(2)
O1SB 0.096(3) 0.0483(14) 0.065(2) -0.0156(13) 0.054(3) -0.017(2)
N1A 0.0336(8) 0.0219(7) 0.0375(8) -0.0018(6) 0.0036(7) 0.0005(6)
N2A 0.0272(7) 0.0214(7) 0.0333(8) -0.0044(6) 0.0033(6) -0.0019(5)
N1B 0.0275(7) 0.0255(7) 0.0224(7) 0.0007(5) 0.0014(5) -0.0021(6)
N2B 0.0317(8) 0.0334(8) 0.0223(7) 0.0000(6) 0.0015(6) -0.0042(6)
C1A 0.0227(8) 0.0221(8) 0.0242(8) 0.0021(6) 0.0019(6) -0.0003(6)
C2A 0.0312(9) 0.0264(9) 0.0262(8) 0.0015(7) -0.0004(7) -0.0005(7)
C3A 0.0400(11) 0.0416(11) 0.0260(9) 0.0035(8) 0.0005(8) -0.0010(9)
C4A 0.0438(12) 0.0414(12) 0.0339(10) 0.0152(8) 0.0014(9) 0.0035(9)
C5A 0.0417(11) 0.0260(9) 0.0411(11) 0.0090(8) 0.0053(9) 0.0024(8)
C6A 0.0270(8) 0.0233(8) 0.0302(9) 0.0027(6) 0.0043(7) 0.0004(6)
C7A 0.0239(8) 0.0256(9) 0.0383(10) -0.0107(7) 0.0015(7) -0.0001(6)
C8A 0.0320(10) 0.0273(9) 0.0522(12) -0.0106(8) 0.0040(9) -0.0035(7)
C9A 0.0347(10) 0.0331(11) 0.0639(15) -0.0244(10) 0.0057(10) -0.0030(8)
C10A 0.0308(10) 0.0512(13) 0.0487(13) -0.0282(11) 0.0025(9) 0.0040(9)
C11A 0.0469(13) 0.0514(13) 0.0357(11) -0.0138(10) 0.0015(9) 0.0057(10)
C12A 0.0428(11) 0.0313(10) 0.0379(11) -0.0099(8) 0.0023(9) 0.0010(8)
C1B 0.0232(7) 0.0224(7) 0.0233(8) -0.0018(6) 0.0028(6) -0.0014(6)
C2B 0.0289(9) 0.0392(10) 0.0221(8) -0.0013(7) 0.0029(7) -0.0024(8)
C3B 0.0342(10) 0.0504(12) 0.0261(9) -0.0012(8) 0.0108(8) -0.0071(9)
C4B 0.0255(9) 0.0435(11) 0.0357(10) -0.0047(8) 0.0068(8) -0.0063(8)
C5B 0.0257(8) 0.0330(10) 0.0280(9) -0.0039(7) 0.0004(7) -0.0025(7)
C6B 0.0245(8) 0.0227(8) 0.0217(7) -0.0020(6) 0.0020(6) -0.0028(6)
C7B 0.0368(9) 0.0301(9) 0.0245(8) 0.0002(7) 0.0035(7) -0.0001(7)
C8B 0.0446(12) 0.0491(13) 0.0321(10) -0.0023(9) 0.0090(9) -0.0110(10)
C9B 0.0547(15) 0.0685(17) 0.0444(13) 0.0017(12) 0.0223(11) -0.0133(13)
C10B 0.0692(17) 0.0679(17) 0.0287(11) 0.0055(11) 0.0185(11) 0.0055(14)
C11B 0.0651(17) 0.0763(19) 0.0244(10) -0.0023(11) 0.0008(10) 0.0011(14)
C12B 0.0445(12) 0.0589(14) 0.0265(10) 0.0003(9) -0.0007(9) -0.0070(10)
C1S 0.095(3) 0.070(2) 0.077(2) -0.0305(17) 0.0210(19) -0.0239(18)
C2S 0.098(3) 0.095(3) 0.114(3) -0.050(3) 0.027(2) -0.009(2)

loop_
_atom_type_symbol
_atom_type_description
_atom_type_scat_dispersion_real
_atom_type_scat_dispersion_imag
_atom_type_scat_source
C C 0.0033 0.0016 'International Tables Vol C Tables 4.2.6.8 and 6.1.1.4'
H H 0.0000 0.0000 'International Tables Vol C Tables 4.2.6.8 and 6.1.1.4'
N N 0.0061 0.0033 'International Tables Vol C Tables 4.2.6.8 and 6.1.1.4'
O O 0.0106 0.0060 'International Tables Vol C Tables 4.2.6.8 and 6.1.1.4'
Te Te -0.5308 1.6751 'International Tables Vol C Tables 4.2.6.8 and 6.1.1.4'

loop_
_geom_angle_atom_site_label_1
_geom_angle_atom_site_label_2
_geom_angle_atom_site_label_3
_geom_angle
_geom_angle_site_symmetry_3
O Te C1A 97.89(6) .
O Te C1B 95.05(6) .
C1A Te C1B 90.69(6) .
O Te O 76.94(5) 3_666
C1A Te O 85.83(5) 3_666
C1B Te O 170.70(5) 3_666
C1S O1SA H1SA 109.5 .
C1S O1SB H1SB 109.5 .
N2A N1A C6A 113.05(15) .
N1A N2A C7A 116.04(15) .
N2B N1B C6B 113.99(15) .
N1B N2B C7B 114.73(16) .
C2A C1A C6A 119.25(16) .
C2A C1A Te 118.64(12) .
C6A C1A Te 122.08(13) .
C1A C2A C3A 120.25(18) .
C1A C2A H2AA 119.9 .
C3A C2A H2AA 119.9 .
C4A C3A C2A 120.25(19) .
C4A C3A H3AA 119.9 .
C2A C3A H3AA 119.9 .
C5A C4A C3A 120.13(18) .
C5A C4A H4AA 119.9 .
C3A C4A H4AA 119.9 .
C4A C5A C6A 120.04(18) .
C4A C5A H5AA 120.0 .
C6A C5A H5AA 120.0 .
C5A C6A C1A 120.05(17) .
C5A C6A N1A 115.15(16) .
C1A C6A N1A 124.79(16) .
C12A C7A C8A 120.59(18) .
C12A C7A N2A 115.76(16) .
C8A C7A N2A 123.58(19) .
C9A C8A C7A 118.8(2) .
C9A C8A H8AA 120.6 .
C7A C8A H8AA 120.6 .
C10A C9A C8A 121.0(2) .
C10A C9A H9AA 119.5 .
C8A C9A H9AA 119.5 .
C9A C10A C11A 120.4(2) .
C9A C10A H10A 119.8 .
C11A C10A H10A 119.8 .
C10A C11A C12A 119.5(2) .
C10A C11A H11A 120.3 .
C12A C11A H11A 120.3 .
C7A C12A C11A 119.7(2) .
C7A C12A H12A 120.1 .
C11A C12A H12A 120.1 .
C2B C1B C6B 119.15(16) .
C2B C1B Te 123.99(13) .
C6B C1B Te 116.82(12) .
C1B C2B C3B 119.92(18) .
C1B C2B H2BA 120.0 .
C3B C2B H2BA 120.0 .
C4B C3B C2B 120.66(18) .
C4B C3B H3BA 119.7 .
C2B C3B H3BA 119.7 .
C5B C4B C3B 120.22(18) .
C5B C4B H4BA 119.9 .
C3B C4B H4BA 119.9 .
C4B C5B C6B 119.22(17) .
C4B C5B H5BA 120.4 .
C6B C5B H5BA 120.4 .
C1B C6B C5B 120.76(16) .
C1B C6B N1B 115.90(15) .
C5B C6B N1B 123.34(15) .
C8B C7B C12B 120.3(2) .
C8B C7B N2B 125.25(18) .
C12B C7B N2B 114.46(19) .
C7B C8B C9B 119.2(2) .
C7B C8B H8BA 120.4 .
C9B C8B H8BA 120.4 .
C8B C9B C10B 120.7(2) .
C8B C9B H9BA 119.6 .
C10B C9B H9BA 119.6 .
C11B C10B C9B 119.6(2) .
C11B C10B H10B 120.2 .
C9B C10B H10B 120.2 .
C10B C11B C12B 120.5(2) .
C10B C11B H11B 119.7 .
C12B C11B H11B 119.7 .
C11B C12B C7B 119.6(2) .
C11B C12B H12B 120.2 .
C7B C12B H12B 120.2 .
O1SA C1S O1SB 32.7(4) .
O1SA C1S C2S 104.6(5) .
O1SB C1S C2S 115.0(4) .
C1S C2S H2SA 109.5 .
C1S C2S H2SB 109.5 .
H2SA C2S H2SB 109.5 .
C1S C2S H2SC 109.5 .
H2SA C2S H2SC 109.5 .
H2SB C2S H2SC 109.5 .

loop_
_geom_bond_atom_site_label_1
_geom_bond_atom_site_label_2
_geom_bond_distance
_geom_bond_site_symmetry_2
Te O 1.8642(12) .
Te C1A 2.1311(16) .
Te C1B 2.1591(17) .
Te O 2.6233(12) 3_666
O1SA C1S 1.302(10) .
O1SA H1SA 0.8400 .
O1SB C1S 1.412(5) .
O1SB H1SB 0.8400 .
N1A N2A 1.254(2) .
N1A C6A 1.423(2) .
N2A C7A 1.423(2) .
N1B N2B 1.255(2) .
N1B C6B 1.422(2) .
N2B C7B 1.423(2) .
C1A C2A 1.381(2) .
C1A C6A 1.403(2) .
C2A C3A 1.397(3) .
C2A H2AA 0.9500 .
C3A C4A 1.382(3) .
C3A H3AA 0.9500 .
C4A C5A 1.379(3) .
C4A H4AA 0.9500 .
C5A C6A 1.396(3) .
C5A H5AA 0.9500 .
C7A C12A 1.385(3) .
C7A C8A 1.396(3) .
C8A C9A 1.383(3) .
C8A H8AA 0.9500 .
C9A C10A 1.371(4) .
C9A H9AA 0.9500 .
C10A C11A 1.386(3) .
C10A H10A 0.9500 .
C11A C12A 1.393(3) .
C11A H11A 0.9500 .
C12A H12A 0.9500 .
C1B C2B 1.385(2) .
C1B C6B 1.396(2) .
C2B C3B 1.390(3) .
C2B H2BA 0.9500 .
C3B C4B 1.384(3) .
C3B H3BA 0.9500 .
C4B C5B 1.379(3) .
C4B H4BA 0.9500 .
C5B C6B 1.400(2) .
C5B H5BA 0.9500 .
C7B C8B 1.383(3) .
C7B C12B 1.388(3) .
C8B C9B 1.385(3) .
C8B H8BA 0.9500 .
C9B C10B 1.386(4) .
C9B H9BA 0.9500 .
C10B C11B 1.371(4) .
C10B H10B 0.9500 .
C11B C12B 1.385(3) .
C11B H11B 0.9500 .
C12B H12B 0.9500 .
C1S C2S 1.472(5) .
C2S H2SA 0.9800 .
C2S H2SB 0.9800 .
C2S H2SC 0.9800 .

loop_
_geom_hbond_atom_site_label_D
_geom_hbond_atom_site_label_H
_geom_hbond_atom_site_label_A
_geom_hbond_distance_DH
_geom_hbond_distance_HA
_geom_hbond_distance_DA
_geom_hbond_angle_DHA
O1SA H1SA O 0.84 2.16 2.778(9) 130.8
O1SB H1SB O 0.84 1.84 2.668(3) 167.0

loop_
_geom_torsion_atom_site_label_1
_geom_torsion_atom_site_label_2
_geom_torsion_atom_site_label_3
_geom_torsion_atom_site_label_4
_geom_torsion
_geom_torsion_site_symmetry_1
C6A N1A N2A C7A 178.43(15) .
C6B N1B N2B C7B 179.30(14) .
O Te C1A C2A 2.92(15) .
C1B Te C1A C2A 98.11(15) .
O Te C1A C2A -73.26(14) 3_666
O Te C1A C6A -174.86(14) .
C1B Te C1A C6A -79.67(15) .
O Te C1A C6A 108.96(14) 3_666
C6A C1A C2A C3A 0.0(3) .
Te C1A C2A C3A -177.85(15) .
C1A C2A C3A C4A -1.3(3) .
C2A C3A C4A C5A 0.9(3) .
C3A C4A C5A C6A 0.7(3) .
C4A C5A C6A C1A -2.0(3) .
C4A C5A C6A N1A 177.46(19) .
C2A C1A C6A C5A 1.7(3) .
Te C1A C6A C5A 179.42(14) .
C2A C1A C6A N1A -177.76(17) .
Te C1A C6A N1A 0.0(3) .
N2A N1A C6A C5A -176.90(17) .
N2A N1A C6A C1A 2.5(3) .
N1A N2A C7A C12A 167.59(18) .
N1A N2A C7A C8A -15.2(3) .
C12A C7A C8A C9A 1.0(3) .
N2A C7A C8A C9A -176.06(18) .
C7A C8A C9A C10A 0.1(3) .
C8A C9A C10A C11A -1.4(3) .
C9A C10A C11A C12A 1.6(3) .
C8A C7A C12A C11A -0.8(3) .
N2A C7A C12A C11A 176.48(19) .
C10A C11A C12A C7A -0.5(3) .
O Te C1B C2B 73.55(16) .
C1A Te C1B C2B -24.43(16) .
O Te C1B C2B 43.4(4) 3_666
O Te C1B C6B -104.03(13) .
C1A Te C1B C6B 157.99(13) .
O Te C1B C6B -134.2(3) 3_666
C6B C1B C2B C3B 1.3(3) .
Te C1B C2B C3B -176.26(15) .
C1B C2B C3B C4B 1.2(3) .
C2B C3B C4B C5B -2.4(3) .
C3B C4B C5B C6B 1.2(3) .
C2B C1B C6B C5B -2.5(3) .
Te C1B C6B C5B 175.19(13) .
C2B C1B C6B N1B 177.80(16) .
Te C1B C6B N1B -4.50(19) .
C4B C5B C6B C1B 1.3(3) .
C4B C5B C6B N1B -179.05(17) .
N2B N1B C6B C1B -160.09(15) .
N2B N1B C6B C5B 20.2(2) .
N1B N2B C7B C8B 8.9(3) .
N1B N2B C7B C12B -171.37(18) .
C12B C7B C8B C9B -0.8(3) .
N2B C7B C8B C9B 178.9(2) .
C7B C8B C9B C10B -0.1(4) .
C8B C9B C10B C11B 1.3(4) .
C9B C10B C11B C12B -1.7(4) .
C10B C11B C12B C7B 0.9(4) .
C8B C7B C12B C11B 0.4(4) .
N2B C7B C12B C11B -179.3(2) .
